data_7238883
loop_
_publ_author_name
'Wu, Dong-Dong'
'Huang, Cheng-Mei'
'Wu, Yi-Han'
'Fun, Hoong-Kun'
'Xu, Jian-Hua'
'Zhang, Yan'

_publ_section_title
;
 Acid-mediated transformation of spirocyclopropyl oxetanes: a facile
 approach to spirocyclopropyl butenolides and \g-butyrolactones
;
_journal_issue 20
_journal_name_full 'RSC Advances'
_journal_page_first 7529
_journal_paper_doi 10.1039/c3ra00178d
_journal_volume 3
_journal_year 2013
_chemical_formula_moiety 'C16 H16 Cl N O3'
_chemical_formula_sum 'C16 H16 Cl N O3'
_chemical_formula_weight 305.75
_space_group_IT_number 2
_space_group_name_Hall '-P 1'
_space_group_name_H-M_alt 'P -1'
_symmetry_cell_setting triclinic
_symmetry_space_group_name_Hall '-P 1'
_symmetry_space_group_name_H-M 'P -1'
_atom_sites_solution_hydrogens geom
_atom_sites_solution_primary direct
_atom_sites_solution_secondary difmap
_audit_creation_method SHELXL-97
_cell_angle_alpha 84.638(1)
_cell_angle_beta 73.912(1)
_cell_angle_gamma 75.135(1)
_cell_formula_units_Z 2
_cell_length_a 7.7450(2)
_cell_length_b 9.8432(2)
_cell_length_c 10.1768(2)
_cell_measurement_reflns_used 9924
_cell_measurement_temperature 100.0
_cell_measurement_theta_max 37.51
_cell_measurement_theta_min 3.03
_cell_volume 720.29(3)
_computing_cell_refinement 'SAINT (Bruker, 2009)'
_computing_data_collection 'APEX2 (Bruker, 2009)'
_computing_data_reduction SAINT
_computing_molecular_graphics SHELXTL
_computing_publication_material
;
SHELXTL (Sheldrick, 2008), PLATON (Spek, 2009)
;
_computing_structure_refinement SHELXTL
_computing_structure_solution 'SHELXTL (Sheldrick, 2008)'
_diffrn_ambient_temperature 100.0(1)
_diffrn_measured_fraction_theta_full 0.985
_diffrn_measured_fraction_theta_max 0.985
_diffrn_measurement_device_type
;
Bruker SMART APEXII DUO CCD area-detector diffractometer
;
_diffrn_measurement_method '\f and \w scans'
_diffrn_radiation_monochromator graphite
_diffrn_radiation_source 'fine-focus sealed tube'
_diffrn_radiation_type MoK\a
_diffrn_radiation_wavelength 0.71073
_diffrn_reflns_av_R_equivalents 0.0186
_diffrn_reflns_av_sigmaI/netI 0.0154
_diffrn_reflns_limit_h_max 11
_diffrn_reflns_limit_h_min -11
_diffrn_reflns_limit_k_max 14
_diffrn_reflns_limit_k_min -14
_diffrn_reflns_limit_l_max 15
_diffrn_reflns_limit_l_min -15
_diffrn_reflns_number 22351
_diffrn_reflns_theta_full 32.50
_diffrn_reflns_theta_max 32.50
_diffrn_reflns_theta_min 2.95
_diffrn_standards_number 0
_exptl_absorpt_coefficient_mu 0.275
_exptl_absorpt_correction_T_max 0.9446
_exptl_absorpt_correction_T_min 0.8797
_exptl_absorpt_correction_type multi-scan
_exptl_absorpt_process_details '(<i>SADABS</i>; Bruker, 2009)'
_exptl_crystal_colour colourless
_exptl_crystal_density_diffrn 1.410
_exptl_crystal_density_method 'not measured'
_exptl_crystal_description block
_exptl_crystal_F_000 320
_exptl_crystal_size_max 0.48
_exptl_crystal_size_mid 0.27
_exptl_crystal_size_min 0.21
_refine_diff_density_max 0.527
_refine_diff_density_min -0.217
_refine_diff_density_rms 0.045
_refine_ls_extinction_method none
_refine_ls_goodness_of_fit_ref 1.040
_refine_ls_hydrogen_treatment mixed
_refine_ls_matrix_type full
_refine_ls_number_parameters 205
_refine_ls_number_reflns 5147
_refine_ls_number_restraints 0
_refine_ls_restrained_S_all 1.040
_refine_ls_R_factor_all 0.0346
_refine_ls_R_factor_gt 0.0319
_refine_ls_shift/su_max 0.001
_refine_ls_shift/su_mean <0.001
_refine_ls_structure_factor_coef Fsqd
_refine_ls_weighting_details 'calc w=1/[\s^2^(Fo^2^)+(0.0504P)^2^+0.1840P] where P=(Fo^2^+2Fc^2^)/3'
_refine_ls_weighting_scheme calc
_refine_ls_wR_factor_gt 0.0902
_refine_ls_wR_factor_ref 0.0929
_reflns_number_gt 4734
_reflns_number_total 5147
_reflns_threshold_expression I>2\s(I)
_cod_data_source_file c3ra00178d.txt
_cod_data_source_block mo_wdd45_0m
_cod_depositor_comments
;
The following automatic conversions were performed:

data item '_symmetry_cell_setting' value 'Triclinic' was changed to
'triclinic' in accordance with the
/home/saulius/struct/COD-crude-data/automatic-downloads/DataCite-retrospective/RSC/depositions/lib/dictionaries/cif_core.dic
dictionary named 'cif_core.dic' version 2.4.2 last updated on
2011-04-26.

Automatic conversion script
Id: cif_fix_values 6909 2019-04-08 15:41:33Z antanas 
;
_cod_database_code 7238883

loop_
_symmetry_equiv_pos_as_xyz
'x, y, z'
'-x, -y, -z'

loop_
_atom_site_label
_atom_site_type_symbol
_atom_site_fract_x
_atom_site_fract_y
_atom_site_fract_z
_atom_site_U_iso_or_equiv
_atom_site_adp_type
_atom_site_occupancy
_atom_site_symmetry_multiplicity
_atom_site_calc_flag
_atom_site_refinement_flags
_atom_site_disorder_assembly
_atom_site_disorder_group
Cl1A Cl 0.2682(9) 0.6463(7) 0.4722(6) 0.0272(8) Uani 0.27(3) 1 d P A 1
Cl1B Cl 0.2351(11) 0.6432(3) 0.4693(3) 0.0414(6) Uani 0.73(3) 1 d P A 2
O1 O 0.43081(7) 0.37603(5) 0.84772(6) 0.01548(10) Uani 1 1 d . . .
O2 O 0.15487(8) 1.06666(6) 1.03584(6) 0.02006(12) Uani 1 1 d . . .
O3 O 0.67130(8) 0.45230(6) 0.86713(6) 0.01851(11) Uani 1 1 d . . .
N1 N 0.30080(9) 0.83698(6) 0.98632(6) 0.01436(11) Uani 1 1 d . . .
C1 C 0.41721(9) 0.85495(7) 0.85552(7) 0.01351(12) Uani 1 1 d . . .
C2 C 0.47468(10) 0.98010(8) 0.81459(8) 0.01717(13) Uani 1 1 d . . .
H2A H 0.4357 1.0544 0.8744 0.021 Uiso 1 1 calc R . .
C3 C 0.58977(11) 0.99302(8) 0.68466(9) 0.01950(14) Uani 1 1 d . . .
H3A H 0.6240 1.0773 0.6572 0.023 Uiso 1 1 calc R . .
C4 C 0.65452(11) 0.88152(9) 0.59504(8) 0.02043(14) Uani 1 1 d . . .
H4A H 0.7328 0.8905 0.5087 0.025 Uiso 1 1 calc R . .
C5 C 0.60054(11) 0.75658(8) 0.63633(8) 0.01846(14) Uani 1 1 d . . .
H5A H 0.6456 0.6811 0.5777 0.022 Uiso 1 1 calc R . .
C6 C 0.47943(9) 0.74267(7) 0.76468(7) 0.01379(12) Uani 1 1 d . . .
C7 C 0.41342(9) 0.61173(7) 0.79617(7) 0.01282(12) Uani 1 1 d . . .
C8 C 0.25520(9) 0.58753(7) 0.78273(7) 0.01255(11) Uani 1 1 d . . .
C9 C 0.26208(9) 0.43749(7) 0.81189(7) 0.01341(12) Uani 1 1 d . . .
C10 C 0.52331(10) 0.47817(7) 0.83940(7) 0.01404(12) Uani 1 1 d . . .
C11 C 0.17877(10) 0.94120(7) 1.06822(7) 0.01470(12) Uani 1 1 d . . .
C12 C 0.07038(11) 0.89180(8) 1.20295(8) 0.01753(13) Uani 1 1 d . . .
H12A H 0.0783 0.9434 1.2757 0.026 Uiso 1 1 calc R . .
H12B H 0.1206 0.7933 1.2167 0.026 Uiso 1 1 calc R . .
H12C H -0.0569 0.9071 1.2023 0.026 Uiso 1 1 calc R . .
C13 C 0.09478(10) 0.68832(7) 0.74453(8) 0.01539(12) Uani 1 1 d . A .
H13A H 0.0366 0.7576 0.8153 0.018 Uiso 1 1 calc R . .
H13B H 0.0043 0.6372 0.7415 0.018 Uiso 1 1 calc R . .
C14 C 0.14676(11) 0.76436(8) 0.60797(8) 0.01917(14) Uani 1 1 d . . .
H14A H 0.2235 0.8260 0.6145 0.023 Uiso 0.27(3) 1 calc PR A 1
H14B H 0.0351 0.8222 0.5874 0.023 Uiso 0.27(3) 1 calc PR A 1
H14C H 0.2405 0.8119 0.6083 0.023 Uiso 0.73(3) 1 d PR A 2
H14D H 0.0402 0.8337 0.5946 0.023 Uiso 0.73(3) 1 d PR A 2
C15 C 0.19995(11) 0.34808(8) 0.73006(8) 0.01754(13) Uani 1 1 d . . .
H15A H 0.1365 0.3951 0.6624 0.021 Uiso 1 1 calc R . .
H15B H 0.2781 0.2551 0.7057 0.021 Uiso 1 1 calc R . .
C16 C 0.10123(11) 0.37389(8) 0.87839(8) 0.01754(13) Uani 1 1 d . . .
H16A H -0.0217 0.4363 0.8999 0.021 Uiso 1 1 calc R . .
H16B H 0.1198 0.2963 0.9432 0.021 Uiso 1 1 calc R . .
H1N1 H 0.3047(18) 0.7500(14) 1.0158(14) 0.026(3) Uiso 1 1 d . . .

loop_
_atom_site_aniso_label
_atom_site_aniso_U_11
_atom_site_aniso_U_22
_atom_site_aniso_U_33
_atom_site_aniso_U_23
_atom_site_aniso_U_13
_atom_site_aniso_U_12
Cl1A 0.0400(16) 0.0248(8) 0.0114(8) 0.0001(5) -0.0017(9) -0.0043(9)
Cl1B 0.0681(14) 0.0299(5) 0.0156(3) -0.0016(2) -0.0104(6) 0.0063(6)
O1 0.0171(2) 0.0106(2) 0.0188(2) 0.00176(17) -0.00663(18) -0.00216(17)
O2 0.0254(3) 0.0106(2) 0.0225(3) 0.00005(19) -0.0054(2) -0.00243(19)
O3 0.0168(2) 0.0173(2) 0.0213(3) 0.0010(2) -0.0077(2) -0.00146(18)
N1 0.0175(3) 0.0095(2) 0.0154(3) 0.00083(19) -0.0042(2) -0.00270(19)
C1 0.0138(3) 0.0118(3) 0.0156(3) 0.0017(2) -0.0055(2) -0.0032(2)
C2 0.0185(3) 0.0133(3) 0.0216(3) 0.0020(2) -0.0068(3) -0.0063(2)
C3 0.0186(3) 0.0178(3) 0.0243(4) 0.0062(3) -0.0074(3) -0.0089(3)
C4 0.0186(3) 0.0225(3) 0.0201(3) 0.0051(3) -0.0033(3) -0.0087(3)
C5 0.0186(3) 0.0183(3) 0.0173(3) 0.0008(2) -0.0019(2) -0.0059(2)
C6 0.0141(3) 0.0121(3) 0.0153(3) 0.0017(2) -0.0044(2) -0.0036(2)
C7 0.0147(3) 0.0105(3) 0.0125(3) 0.0003(2) -0.0034(2) -0.0021(2)
C8 0.0146(3) 0.0104(3) 0.0114(3) -0.0003(2) -0.0025(2) -0.0019(2)
C9 0.0150(3) 0.0108(3) 0.0142(3) 0.0003(2) -0.0039(2) -0.0029(2)
C10 0.0161(3) 0.0117(3) 0.0135(3) 0.0000(2) -0.0037(2) -0.0021(2)
C11 0.0171(3) 0.0122(3) 0.0159(3) -0.0009(2) -0.0065(2) -0.0030(2)
C12 0.0206(3) 0.0156(3) 0.0160(3) -0.0003(2) -0.0041(2) -0.0045(2)
C13 0.0147(3) 0.0134(3) 0.0165(3) 0.0003(2) -0.0042(2) -0.0007(2)
C14 0.0216(3) 0.0158(3) 0.0183(3) 0.0023(2) -0.0068(3) -0.0006(2)
C15 0.0219(3) 0.0144(3) 0.0173(3) -0.0022(2) -0.0050(2) -0.0057(2)
C16 0.0193(3) 0.0155(3) 0.0179(3) 0.0004(2) -0.0023(2) -0.0074(2)

loop_
_atom_type_symbol
_atom_type_description
_atom_type_scat_dispersion_real
_atom_type_scat_dispersion_imag
_atom_type_scat_source
C C 0.0033 0.0016 'International Tables Vol C Tables 4.2.6.8 and 6.1.1.4'
H H 0.0000 0.0000 'International Tables Vol C Tables 4.2.6.8 and 6.1.1.4'
N N 0.0061 0.0033 'International Tables Vol C Tables 4.2.6.8 and 6.1.1.4'
O O 0.0106 0.0060 'International Tables Vol C Tables 4.2.6.8 and 6.1.1.4'
Cl Cl 0.1484 0.1585 'International Tables Vol C Tables 4.2.6.8 and 6.1.1.4'

loop_
_geom_angle_atom_site_label_1
_geom_angle_atom_site_label_2
_geom_angle_atom_site_label_3
_geom_angle
C10 O1 C9 108.18(5)
C11 N1 C1 126.38(6)
C11 N1 H1N1 117.4(9)
C1 N1 H1N1 116.2(9)
C2 C1 C6 119.37(7)
C2 C1 N1 122.03(7)
C6 C1 N1 118.59(6)
C3 C2 C1 120.04(7)
C3 C2 H2A 120.0
C1 C2 H2A 120.0
C2 C3 C4 120.92(7)
C2 C3 H3A 119.5
C4 C3 H3A 119.5
C5 C4 C3 119.11(7)
C5 C4 H4A 120.4
C3 C4 H4A 120.4
C4 C5 C6 121.06(7)
C4 C5 H5A 119.5
C6 C5 H5A 119.5
C5 C6 C1 119.44(6)
C5 C6 C7 117.98(6)
C1 C6 C7 122.48(6)
C8 C7 C10 107.64(6)
C8 C7 C6 128.49(6)
C10 C7 C6 123.72(6)
C7 C8 C9 108.09(6)
C7 C8 C13 129.18(6)
C9 C8 C13 122.72(6)
O1 C9 C8 107.07(5)
O1 C9 C16 116.68(6)
C8 C9 C16 126.72(6)
O1 C9 C15 116.38(6)
C8 C9 C15 123.89(6)
C16 C9 C15 59.92(5)
O3 C10 O1 120.87(6)
O3 C10 C7 130.13(7)
O1 C10 C7 108.99(6)
O2 C11 N1 123.55(7)
O2 C11 C12 121.28(7)
N1 C11 C12 115.17(6)
C11 C12 H12A 109.5
C11 C12 H12B 109.5
H12A C12 H12B 109.5
C11 C12 H12C 109.5
H12A C12 H12C 109.5
H12B C12 H12C 109.5
C8 C13 C14 114.03(6)
C8 C13 H13A 108.7
C14 C13 H13A 108.7
C8 C13 H13B 108.7
C14 C13 H13B 108.7
H13A C13 H13B 107.6
C13 C14 Cl1A 112.4(2)
C13 C14 Cl1B 111.18(12)
C13 C14 H14A 109.1
Cl1A C14 H14A 109.1
Cl1B C14 H14A 117.0
C13 C14 H14B 109.1
Cl1A C14 H14B 109.1
Cl1B C14 H14B 102.1
H14A C14 H14B 107.9
C13 C14 H14C 109.5
Cl1A C14 H14C 100.4
Cl1B C14 H14C 108.6
H14B C14 H14C 116.2
C13 C14 H14D 109.4
Cl1A C14 H14D 116.6
Cl1B C14 H14D 110.1
H14A C14 H14D 99.3
C16 C15 C9 59.82(5)
C16 C15 H15A 117.8
C9 C15 H15A 117.8
C16 C15 H15B 117.8
C9 C15 H15B 117.8
H15A C15 H15B 114.9
C9 C16 C15 60.26(5)
C9 C16 H16A 117.7
C15 C16 H16A 117.7
C9 C16 H16B 117.7
C15 C16 H16B 117.7
H16A C16 H16B 114.9

loop_
_geom_bond_atom_site_label_1
_geom_bond_atom_site_label_2
_geom_bond_distance
Cl1A C14 1.779(7)
Cl1B C14 1.800(3)
O1 C10 1.3606(8)
O1 C9 1.4227(8)
O2 C11 1.2282(9)
O3 C10 1.2142(9)
N1 C11 1.3660(9)
N1 C1 1.4102(9)
N1 H1N1 0.877(14)
C1 C2 1.4043(9)
C1 C6 1.4068(10)
C2 C3 1.3902(11)
C2 H2A 0.9300
C3 C4 1.3924(12)
C3 H3A 0.9300
C4 C5 1.3906(10)
C4 H4A 0.9300
C5 C6 1.3994(10)
C5 H5A 0.9300
C6 C7 1.4817(9)
C7 C8 1.3513(9)
C7 C10 1.4737(9)
C8 C9 1.4692(9)
C8 C13 1.4974(10)
C9 C16 1.5018(10)
C9 C15 1.5086(10)
C11 C12 1.5060(10)
C12 H12A 0.9600
C12 H12B 0.9600
C12 H12C 0.9600
C13 C14 1.5178(10)
C13 H13A 0.9700
C13 H13B 0.9700
C14 H14A 0.9700
C14 H14B 0.9700
C14 H14C 0.9600
C14 H14D 0.9601
C15 C16 1.5034(11)
C15 H15A 0.9700
C15 H15B 0.9700
C16 H16A 0.9700
C16 H16B 0.9700

loop_
_geom_hbond_atom_site_label_D
_geom_hbond_atom_site_label_H
_geom_hbond_atom_site_label_A
_geom_hbond_distance_DH
_geom_hbond_distance_HA
_geom_hbond_distance_DA
_geom_hbond_angle_DHA
_geom_hbond_site_symmetry_A
_geom_hbond_publ_flag
N1 H1N1 O3 0.876(13) 2.216(13) 3.0738(8) 166.3(12) 2_667 yes
C13 H13A O2 0.9700 2.3300 3.2819(9) 168.00 2_577 yes
C16 H16A O3 0.9700 2.4600 3.2516(11) 139.00 1_455 yes
C16 H16B O2 0.9700 2.3500 3.2717(10) 160.00 1_545 yes

loop_
_geom_torsion_atom_site_label_1
_geom_torsion_atom_site_label_2
_geom_torsion_atom_site_label_3
_geom_torsion_atom_site_label_4
_geom_torsion
C11 N1 C1 C2 25.07(11)
C11 N1 C1 C6 -155.96(7)
C6 C1 C2 C3 0.94(11)
N1 C1 C2 C3 179.90(7)
C1 C2 C3 C4 -2.08(11)
C2 C3 C4 C5 0.88(12)
C3 C4 C5 C6 1.47(12)
C4 C5 C6 C1 -2.58(11)
C4 C5 C6 C7 174.02(7)
C2 C1 C6 C5 1.35(10)
N1 C1 C6 C5 -177.64(6)
C2 C1 C6 C7 -175.10(6)
N1 C1 C6 C7 5.91(10)
C5 C6 C7 C8 -95.10(9)
C1 C6 C7 C8 81.39(10)
C5 C6 C7 C10 79.86(9)
C1 C6 C7 C10 -103.65(8)
C10 C7 C8 C9 -2.03(8)
C6 C7 C8 C9 173.57(7)
C10 C7 C8 C13 178.36(7)
C6 C7 C8 C13 -6.04(12)
C10 O1 C9 C8 -0.98(7)
C10 O1 C9 C16 -149.67(6)
C10 O1 C9 C15 142.48(6)
C7 C8 C9 O1 1.92(8)
C13 C8 C9 O1 -178.44(6)
C7 C8 C9 C16 146.52(7)
C13 C8 C9 C16 -33.84(10)
C7 C8 C9 C15 -138.10(7)
C13 C8 C9 C15 41.54(10)
C9 O1 C10 O3 178.97(7)
C9 O1 C10 C7 -0.23(7)
C8 C7 C10 O3 -177.64(8)
C6 C7 C10 O3 6.50(12)
C8 C7 C10 O1 1.47(8)
C6 C7 C10 O1 -174.39(6)
C1 N1 C11 O2 0.48(12)
C1 N1 C11 C12 179.52(6)
C7 C8 C13 C14 56.98(10)
C9 C8 C13 C14 -122.58(7)
C8 C13 C14 Cl1A 54.7(3)
C8 C13 C14 Cl1B 64.1(3)
O1 C9 C15 C16 106.98(7)
C8 C9 C15 C16 -116.31(8)
O1 C9 C16 C15 -106.47(7)
C8 C9 C16 C15 111.83(8)
